data_7161131
loop_
_publ_author_name
'Lei, Zhikun'
'Wang, Chuanbao'
'Du, Yu'
'Wang, Yaxin'
'Teng, Jinkui'
'Guo, Xiaoping'
'Jiang, Yun-Bao'
'Yan, Xiaosheng'

_publ_section_title
;
 Hydrazine hydrate facilitates efficient synthesis of cyclodipeptides for
 antibacterial screening.
;
_journal_issue 18
_journal_name_full 'Organic &amp; biomolecular chemistry'
_journal_page_first 3969
_journal_page_last 3975
_journal_paper_doi 10.1039/d6ob00499g
_journal_volume 24
_journal_year 2026
_chemical_absolute_configuration rmad
_chemical_formula_moiety 'C7 H12 N2 O2'
_chemical_formula_sum 'C7 H12 N2 O2'
_chemical_formula_weight 156.19
_space_group_crystal_system triclinic
_space_group_IT_number 1
_space_group_name_Hall 'P 1'
_space_group_name_H-M_alt 'P 1'
_atom_sites_solution_hydrogens mixed
_atom_sites_solution_primary dual
_audit_creation_date 2025-05-26
_audit_creation_method
;
Olex2 1.5
(compiled 2024.02.16 svn.r378c4104 for OlexSys, GUI svn.r6928)
;
_audit_update_record
;
2025-09-28 deposited with the CCDC.	2026-04-27 downloaded from the CCDC.
;
_cell_angle_alpha 100.217(6)
_cell_angle_beta 94.013(5)
_cell_angle_gamma 90.202(5)
_cell_formula_units_Z 2
_cell_length_a 6.1202(4)
_cell_length_b 7.0189(5)
_cell_length_c 9.3471(5)
_cell_measurement_reflns_used 2432
_cell_measurement_temperature 100.00(10)
_cell_measurement_theta_max 76.3550
_cell_measurement_theta_min 6.3670
_cell_volume 394.14(4)
_computing_cell_refinement 'CrysAlisPro 1.171.43.144a (Rigaku OD, 2024)'
_computing_data_collection 'CrysAlisPro 1.171.43.144a (Rigaku OD, 2024)'
_computing_data_reduction 'CrysAlisPro 1.171.43.144a (Rigaku OD, 2024)'
_computing_molecular_graphics 'Olex2 1.5 (Dolomanov et al., 2009)'
_computing_publication_material 'Olex2 1.5 (Dolomanov et al., 2009)'
_computing_structure_refinement 'SHELXL 2018/3 (Sheldrick, 2015)'
_computing_structure_solution 'SHELXT 2018/2 (Sheldrick, 2018)'
_diffrn_ambient_temperature 100.15
_diffrn_detector_area_resol_mean 10.0000
_diffrn_detector_type HyPix
_diffrn_measured_fraction_theta_full 0.973
_diffrn_measured_fraction_theta_max 0.909
_diffrn_measurement_details
;
List of Runs (angles in degrees, time in seconds):

  # Type    Start    End  Width  t~exp~   \w     \q     \k     \f   Frames
#--------------------------------------------------------------------------
  1  \w    -60.00 -32.00   0.50    0.05    --  -47.59  57.00  30.00   56
  2  \w    -17.00  14.00   0.50    0.05    --  -47.59  57.00  30.00   62
  3  \w     -7.00  18.00   0.50    0.05    --  -47.59  19.00 -60.00   50
  4  \w     86.00 151.00   0.50    0.10    --  104.85 112.00 104.00  130
  5  \w    -26.00  25.00   0.50    0.05    --   47.59 -19.00  90.00  102
  6  \w    -25.00   9.00   0.50    0.05    --   47.59 -19.00 -30.00   68
  7  \w     33.00  69.00   0.50    0.10    --  104.85 -61.00-120.00   72
  8  \w     42.00 106.00   0.50    0.10    --  104.85 -77.00   0.00  128
  9  \w     43.00  82.00   0.50    0.10    --  104.85 -77.00  90.00   78
 10  \w     38.00  70.00   0.50    0.10    --  104.85 -61.00 150.00   64
 11  \w     40.00  73.00   0.50    0.10    --  104.85 -61.00  90.00   66
 12  \w    101.00 132.00   0.50    0.10    --  104.85  15.00  30.00   62
 13  \w     30.00  58.00   0.50    0.05    --   47.59  77.00-120.00   56
 14  \w     64.00 109.00   0.50    0.05    --   47.59  77.00-120.00   90
 15  \w    141.00 167.00   0.50    0.10    --  104.85  15.00  30.00   52
 16  \w    144.00 176.00   0.50    0.10    --  104.85  15.00 -90.00   64
 17  \w     96.00 139.00   0.50    0.10    --  104.85  15.00 -90.00   86
 18  \w     33.00  60.00   0.50    0.10    --  104.85 -95.00-180.00   54
 19  \w     79.00 111.00   0.50    0.10    --  104.85-125.00-180.00   64
 20  \w     68.00 106.00   0.50    0.10    --  104.85-125.00 -90.00   76
 21  \w     36.00  65.00   0.50    0.10    --  104.85-125.00 -90.00   58
 22  \w     70.00  95.00   0.50    0.10    --  104.85 -95.00-180.00   50
 23  \w     40.00  97.00   0.50    0.10    --  104.85 -95.00 -60.00  114
 24  \w     73.00 107.00   0.50    0.10    --  104.85-112.00  11.00   68
 25  \w     22.00  47.00   0.50    0.05    --   47.59-112.00  11.00   50
 26  \w    -73.00 -44.00   0.50    0.10    --  -99.00 125.00 -60.00   58
 27  \w   -100.00 -75.00   0.50    0.10    --  -99.00 125.00 -60.00   50
 28  \w   -107.00 -82.00   0.50    0.10    --  -99.00 112.00 104.00   50
 29  \w    -83.00  -6.00   0.50    0.05    --  -47.59 112.00 104.00  154
 30  \w   -172.00 -95.00   0.50    0.10    --  -99.00 -30.00  30.00  154
 31  \w   -140.00 -84.00   0.50    0.10    --  -99.00 -61.00  90.00  112
 32  \w   -134.00-100.00   0.50    0.10    --  -99.00-112.00  11.00   68
 33  \w   -170.00-132.00   0.50    0.10    --  -99.00 -45.00 -60.00   76
 34  \w   -122.00 -88.00   0.50    0.10    --  -99.00 -45.00 -60.00   68
;
_diffrn_measurement_device 'four-circle diffractometer'
_diffrn_measurement_device_type 'XtaLAB Synergy R, DW system, HyPix'
_diffrn_measurement_method '\w scans'
_diffrn_radiation_type CuK\a
_diffrn_radiation_wavelength 1.54184
_diffrn_reflns_av_R_equivalents 0.0429
_diffrn_reflns_av_unetI/netI 0.0500
_diffrn_reflns_Laue_measured_fraction_full 0.973
_diffrn_reflns_Laue_measured_fraction_max 0.909
_diffrn_reflns_limit_h_max 5
_diffrn_reflns_limit_h_min -7
_diffrn_reflns_limit_k_max 8
_diffrn_reflns_limit_k_min -8
_diffrn_reflns_limit_l_max 11
_diffrn_reflns_limit_l_min -11
_diffrn_reflns_number 3254
_diffrn_reflns_point_group_measured_fraction_full 0.614
_diffrn_reflns_point_group_measured_fraction_max 0.566
_diffrn_reflns_theta_full 67.684
_diffrn_reflns_theta_max 76.517
_diffrn_reflns_theta_min 4.820
_exptl_absorpt_coefficient_mu 0.807
_exptl_absorpt_correction_T_max 1.00000
_exptl_absorpt_correction_T_min 0.66117
_exptl_absorpt_correction_type multi-scan
_exptl_absorpt_process_details
;
CrysAlisPro 1.171.43.144a (Rigaku Oxford Diffraction, 2024)
Empirical absorption correction using spherical harmonics,
implemented in SCALE3 ABSPACK scaling algorithm.
;
_exptl_crystal_colour colourless
_exptl_crystal_density_diffrn 1.316
_exptl_crystal_description block
_exptl_crystal_F_000 168
_exptl_crystal_size_max 0.21
_exptl_crystal_size_mid 0.21
_exptl_crystal_size_min 0.21
_refine_diff_density_max 0.449
_refine_diff_density_min -0.345
_refine_diff_density_rms 0.077
_refine_ls_abs_structure_details
;
 Classical Flack method preferred over Parsons because s.u. lower.
;
_refine_ls_abs_structure_Flack -0.3(4)
_refine_ls_extinction_method none
_refine_ls_goodness_of_fit_ref 1.107
_refine_ls_hydrogen_treatment mixed
_refine_ls_matrix_type full
_refine_ls_number_parameters 213
_refine_ls_number_reflns 1875
_refine_ls_number_restraints 3
_refine_ls_restrained_S_all 1.106
_refine_ls_R_factor_all 0.0589
_refine_ls_R_factor_gt 0.0551
_refine_ls_shift/su_max 0.002
_refine_ls_shift/su_mean 0.000
_refine_ls_structure_factor_coef Fsqd
_refine_ls_weighting_details 'w=1/[\s^2^(Fo^2^)+(0.1010P)^2^+0.1108P] where P=(Fo^2^+2Fc^2^)/3'
_refine_ls_weighting_scheme calc
_refine_ls_wR_factor_gt 0.1539
_refine_ls_wR_factor_ref 0.1576
_reflns_Friedel_coverage 0.245
_reflns_Friedel_fraction_full 0.255
_reflns_Friedel_fraction_max 0.223
_reflns_number_gt 1719
_reflns_number_total 1875
_reflns_threshold_expression 'I > 2\s(I)'
_cod_data_source_file d6ob00499g2.cif
_cod_data_source_block exp_10016_auto
_cod_depositor_comments 'Adding full bibliography for 7161129--7161131.cif.'
_cod_database_code 7161131
_shelx_shelxl_version_number 2018/3
_shelx_space_group_comment
;
The symmetry employed for this shelxl refinement is uniquely defined
by the following loop, which should always be used as a source of
symmetry information in preference to the above space-group names.
They are only intended as comments.
;
_olex2_refinement_description
;
1.a Ternary CH refined with riding coordinates:
 C00E(H00E), C00H(H00Q)
1.b Aromatic/amide H refined with riding coordinates:
 N007(H007), N008(H008)
1.c Idealised Me refined as rotating group:
 C00B(H00K,H00L,H00M), C00G(H00N,H00O,H00P), C00I(H00A,H00B,H00C), C00K(H00D,
 H00F,H00G), C00L(H00R,H00S,H00T), C00M(H00H,H00I,H00J)
;
_olex2_submission_special_instructions 'No special instructions were received'
_oxdiff_exptl_absorpt_empirical_details
;
Empirical correction (ABSPACK) includes:
- Absorption correction using spherical harmonics
- Frame scaling
;

loop_
_space_group_symop_operation_xyz
'x, y, z'

loop_
_atom_site_label
_atom_site_type_symbol
_atom_site_fract_x
_atom_site_fract_y
_atom_site_fract_z
_atom_site_U_iso_or_equiv
_atom_site_adp_type
_atom_site_occupancy
_atom_site_site_symmetry_order
_atom_site_calc_flag
_atom_site_refinement_flags_posn
_atom_site_refinement_flags_adp
_atom_site_refinement_flags_occupancy
_atom_site_disorder_assembly
_atom_site_disorder_group
O001 O 0.3649(5) 0.7488(5) 0.4303(4) 0.0247(7) Uani 1 1 d . . . . .
O002 O -0.1177(5) 0.1336(5) 0.2216(3) 0.0257(7) Uani 1 1 d . . . . .
O003 O 0.6343(5) 0.2921(5) 0.5539(4) 0.0239(7) Uani 1 1 d . . . . .
O004 O 1.1164(5) 0.7651(5) 0.7641(3) 0.0256(7) Uani 1 1 d . . . . .
N005 N 0.9415(6) 0.7719(5) 0.5448(4) 0.0201(8) Uani 1 1 d . . . . .
N006 N 0.0570(6) 0.2490(5) 0.4405(4) 0.0209(8) Uani 1 1 d . . . . .
N007 N 0.5405(6) 0.7750(5) 0.6537(4) 0.0202(8) Uani 1 1 d . . . . .
H007 H 0.413761 0.754805 0.687984 0.024 Uiso 1 1 calc R U . . .
N008 N 0.4596(5) 0.2028(5) 0.3316(4) 0.0196(8) Uani 1 1 d . . . . .
H008 H 0.587821 0.171947 0.297677 0.024 Uiso 1 1 calc R U . . .
C009 C 0.4617(7) 0.2698(6) 0.4738(5) 0.0206(9) Uani 1 1 d . . . . .
C00A C 0.2710(7) 0.1736(6) 0.2237(5) 0.0215(9) Uani 1 1 d . . . . .
C00B C 0.2736(7) 0.3350(7) 0.1321(5) 0.0255(9) Uani 1 1 d . . . . .
H00K H 0.261964 0.460962 0.195666 0.038 Uiso 1 1 calc R U . . .
H00L H 0.149552 0.315996 0.058508 0.038 Uiso 1 1 calc R U . . .
H00M H 0.410852 0.330821 0.083652 0.038 Uiso 1 1 calc R U . . .
C00C C 0.5381(7) 0.7703(6) 0.5114(5) 0.0213(9) Uani 1 1 d . . . . .
C00D C 0.9453(7) 0.7796(6) 0.6880(5) 0.0192(8) Uani 1 1 d . . . . .
C00E C 0.7539(7) 0.7994(6) 0.4466(4) 0.0203(9) Uani 1 1 d . . . . .
H00E H 0.759969 0.936259 0.430306 0.024 Uiso 1 1 calc R U . . .
C00F C 0.0553(7) 0.1832(6) 0.2978(5) 0.0214(9) Uani 1 1 d . . . . .
C00G C 0.2893(7) -0.0253(6) 0.1305(5) 0.0243(10) Uani 1 1 d . . . . .
H00N H 0.431348 -0.035348 0.087617 0.036 Uiso 1 1 calc R U . . .
H00O H 0.171410 -0.044211 0.052602 0.036 Uiso 1 1 calc R U . . .
H00P H 0.277119 -0.124752 0.191182 0.036 Uiso 1 1 calc R U . . .
C00H C 0.2468(7) 0.3245(6) 0.5379(5) 0.0208(9) Uani 1 1 d . . . . .
H00Q H 0.239338 0.468981 0.553839 0.025 Uiso 1 1 calc R U . . .
C00I C 0.7697(7) 0.6675(7) 0.2988(5) 0.0262(10) Uani 1 1 d . . . . .
H00A H 0.907246 0.695115 0.258055 0.039 Uiso 1 1 calc R U . . .
H00B H 0.645883 0.691080 0.232198 0.039 Uiso 1 1 calc R U . . .
H00C H 0.766236 0.531895 0.311349 0.039 Uiso 1 1 calc R U . . .
C00J C 0.7295(7) 0.8097(6) 0.7610(5) 0.0207(9) Uani 1 1 d . . . . .
C00K C 0.7269(7) 1.0220(6) 0.8387(5) 0.0241(9) Uani 1 1 d . . . . .
H00D H 0.738228 1.107571 0.767209 0.036 Uiso 1 1 calc R U . . .
H00F H 0.851074 1.047183 0.911925 0.036 Uiso 1 1 calc R U . . .
H00G H 0.589736 1.046617 0.886522 0.036 Uiso 1 1 calc R U . . .
C00L C 0.2307(8) 0.2648(7) 0.6857(5) 0.0264(10) Uani 1 1 d . . . . .
H00R H 0.089743 0.305567 0.723696 0.040 Uiso 1 1 calc R U . . .
H00S H 0.350146 0.326646 0.753523 0.040 Uiso 1 1 calc R U . . .
H00T H 0.241671 0.123810 0.674964 0.040 Uiso 1 1 calc R U . . .
C00M C 0.7125(8) 0.6706(7) 0.8684(5) 0.0257(10) Uani 1 1 d . . . . .
H00H H 0.570919 0.686417 0.911646 0.038 Uiso 1 1 calc R U . . .
H00I H 0.831058 0.698951 0.945441 0.038 Uiso 1 1 calc R U . . .
H00J H 0.724501 0.537073 0.816877 0.038 Uiso 1 1 calc R U . . .
H005 H 1.067(9) 0.775(7) 0.513(5) 0.012(11) Uiso 1 1 d . . . . .
H006 H -0.066(13) 0.256(10) 0.487(8) 0.049(19) Uiso 1 1 d . . . . .

loop_
_atom_site_aniso_label
_atom_site_aniso_U_11
_atom_site_aniso_U_22
_atom_site_aniso_U_33
_atom_site_aniso_U_23
_atom_site_aniso_U_13
_atom_site_aniso_U_12
O001 0.0150(15) 0.0372(17) 0.0229(16) 0.0081(12) 0.0011(12) -0.0011(12)
O002 0.0135(15) 0.0369(17) 0.0248(16) 0.0015(12) -0.0025(12) -0.0037(12)
O003 0.0164(15) 0.0316(16) 0.0226(15) 0.0019(12) 0.0006(12) -0.0001(12)
O004 0.0146(15) 0.0382(18) 0.0236(16) 0.0047(12) -0.0002(12) -0.0001(13)
N005 0.0070(18) 0.030(2) 0.023(2) 0.0045(15) 0.0024(16) -0.0006(14)
N006 0.0136(19) 0.0285(19) 0.0204(19) 0.0038(14) 0.0010(16) -0.0026(14)
N007 0.0107(17) 0.0283(18) 0.0215(18) 0.0039(13) 0.0021(14) -0.0029(13)
N008 0.0116(18) 0.0265(18) 0.0208(19) 0.0042(14) 0.0013(15) 0.0013(14)
C009 0.020(2) 0.0215(19) 0.021(2) 0.0051(15) 0.0041(17) 0.0011(15)
C00A 0.010(2) 0.029(2) 0.025(2) 0.0045(16) -0.0009(17) -0.0042(15)
C00B 0.017(2) 0.035(2) 0.027(2) 0.0104(17) 0.0019(18) -0.0011(17)
C00C 0.021(2) 0.0206(19) 0.022(2) 0.0016(15) 0.0037(17) 0.0018(16)
C00D 0.0115(19) 0.0229(19) 0.023(2) 0.0050(15) -0.0010(16) -0.0008(14)
C00E 0.016(2) 0.026(2) 0.020(2) 0.0085(16) -0.0038(15) -0.0006(16)
C00F 0.023(2) 0.0202(19) 0.021(2) 0.0065(15) 0.0014(18) 0.0017(16)
C00G 0.022(2) 0.029(2) 0.022(2) 0.0016(16) 0.0029(18) -0.0019(17)
C00H 0.0147(19) 0.026(2) 0.021(2) 0.0035(16) -0.0006(15) -0.0001(15)
C00I 0.018(2) 0.037(3) 0.023(2) 0.0044(18) 0.0022(18) -0.0014(18)
C00J 0.017(2) 0.025(2) 0.019(2) 0.0019(16) -0.0035(17) -0.0023(15)
C00K 0.017(2) 0.028(2) 0.025(2) 0.0005(17) -0.0018(18) -0.0019(16)
C00L 0.017(2) 0.038(2) 0.025(2) 0.0067(18) -0.0009(17) -0.0025(18)
C00M 0.023(2) 0.032(2) 0.023(2) 0.0080(17) -0.0007(18) -0.0041(17)

loop_
_atom_type_symbol
_atom_type_description
_atom_type_scat_dispersion_real
_atom_type_scat_dispersion_imag
_atom_type_scat_source
C C 0.0181 0.0091 'International Tables Vol C Tables 4.2.6.8 and 6.1.1.4'
H H 0.0000 0.0000 'International Tables Vol C Tables 4.2.6.8 and 6.1.1.4'
N N 0.0311 0.0180 'International Tables Vol C Tables 4.2.6.8 and 6.1.1.4'
O O 0.0492 0.0322 'International Tables Vol C Tables 4.2.6.8 and 6.1.1.4'

loop_
_geom_angle_atom_site_label_1
_geom_angle_atom_site_label_2
_geom_angle_atom_site_label_3
_geom_angle
_geom_angle_site_symmetry_1
_geom_angle_site_symmetry_3
_geom_angle_publ_flag
C00D N005 C00E 127.4(4) . . ?
C00D N005 H005 114(3) . . ?
C00E N005 H005 118(3) . . ?
C00F N006 C00H 126.6(4) . . ?
C00F N006 H006 121(5) . . ?
C00H N006 H006 112(5) . . ?
C00C N007 H007 116.2 . . ?
C00C N007 C00J 127.6(4) . . ?
C00J N007 H007 116.2 . . ?
C009 N008 H008 115.8 . . ?
C009 N008 C00A 128.3(4) . . ?
C00A N008 H008 115.8 . . ?
O003 C009 N008 122.3(4) . . ?
O003 C009 C00H 119.5(4) . . ?
N008 C009 C00H 118.1(4) . . ?
N008 C00A C00B 108.6(3) . . ?
N008 C00A C00F 111.2(4) . . ?
N008 C00A C00G 107.9(3) . . ?
C00F C00A C00B 108.4(4) . . ?
C00G C00A C00B 111.7(4) . . ?
C00G C00A C00F 109.0(3) . . ?
C00A C00B H00K 109.5 . . ?
C00A C00B H00L 109.5 . . ?
C00A C00B H00M 109.5 . . ?
H00K C00B H00L 109.5 . . ?
H00K C00B H00M 109.5 . . ?
H00L C00B H00M 109.5 . . ?
O001 C00C N007 122.4(4) . . ?
O001 C00C C00E 119.4(4) . . ?
N007 C00C C00E 118.1(4) . . ?
O004 C00D N005 122.7(4) . . ?
O004 C00D C00J 119.0(4) . . ?
N005 C00D C00J 118.2(4) . . ?
N005 C00E C00C 112.1(3) . . ?
N005 C00E H00E 107.5 . . ?
N005 C00E C00I 110.2(3) . . ?
C00C C00E H00E 107.5 . . ?
C00C C00E C00I 111.8(3) . . ?
C00I C00E H00E 107.5 . . ?
O002 C00F N006 122.0(4) . . ?
O002 C00F C00A 118.8(4) . . ?
N006 C00F C00A 119.2(4) . . ?
C00A C00G H00N 109.5 . . ?
C00A C00G H00O 109.5 . . ?
C00A C00G H00P 109.5 . . ?
H00N C00G H00O 109.5 . . ?
H00N C00G H00P 109.5 . . ?
H00O C00G H00P 109.5 . . ?
N006 C00H C009 113.0(4) . . ?
N006 C00H H00Q 107.1 . . ?
N006 C00H C00L 109.8(3) . . ?
C009 C00H H00Q 107.1 . . ?
C009 C00H C00L 112.5(3) . . ?
C00L C00H H00Q 107.1 . . ?
C00E C00I H00A 109.5 . . ?
C00E C00I H00B 109.5 . . ?
C00E C00I H00C 109.5 . . ?
H00A C00I H00B 109.5 . . ?
H00A C00I H00C 109.5 . . ?
H00B C00I H00C 109.5 . . ?
N007 C00J C00D 111.5(4) . . ?
N007 C00J C00K 108.4(4) . . ?
N007 C00J C00M 108.4(4) . . ?
C00D C00J C00K 107.3(3) . . ?
C00D C00J C00M 109.8(4) . . ?
C00M C00J C00K 111.4(4) . . ?
C00J C00K H00D 109.5 . . ?
C00J C00K H00F 109.5 . . ?
C00J C00K H00G 109.5 . . ?
H00D C00K H00F 109.5 . . ?
H00D C00K H00G 109.5 . . ?
H00F C00K H00G 109.5 . . ?
C00H C00L H00R 109.5 . . ?
C00H C00L H00S 109.5 . . ?
C00H C00L H00T 109.5 . . ?
H00R C00L H00S 109.5 . . ?
H00R C00L H00T 109.5 . . ?
H00S C00L H00T 109.5 . . ?
C00J C00M H00H 109.5 . . ?
C00J C00M H00I 109.5 . . ?
C00J C00M H00J 109.5 . . ?
H00H C00M H00I 109.5 . . ?
H00H C00M H00J 109.5 . . ?
H00I C00M H00J 109.5 . . ?

loop_
_geom_bond_atom_site_label_1
_geom_bond_atom_site_label_2
_geom_bond_distance
_geom_bond_site_symmetry_2
_geom_bond_publ_flag
O001 C00C 1.252(6) . ?
O002 C00F 1.246(5) . ?
O003 C009 1.244(6) . ?
O004 C00D 1.239(5) . ?
N005 C00D 1.328(6) . ?
N005 C00E 1.455(5) . ?
N005 H005 0.84(6) . ?
N006 C00F 1.331(6) . ?
N006 C00H 1.462(5) . ?
N006 H006 0.89(8) . ?
N007 H007 0.8800 . ?
N007 C00C 1.323(6) . ?
N007 C00J 1.467(5) . ?
N008 H008 0.8800 . ?
N008 C009 1.328(5) . ?
N008 C00A 1.468(5) . ?
C009 C00H 1.506(6) . ?
C00A C00B 1.537(6) . ?
C00A C00F 1.529(6) . ?
C00A C00G 1.517(6) . ?
C00B H00K 0.9800 . ?
C00B H00L 0.9800 . ?
C00B H00M 0.9800 . ?
C00C C00E 1.519(6) . ?
C00D C00J 1.527(6) . ?
C00E H00E 1.0000 . ?
C00E C00I 1.530(6) . ?
C00G H00N 0.9800 . ?
C00G H00O 0.9800 . ?
C00G H00P 0.9800 . ?
C00H H00Q 1.0000 . ?
C00H C00L 1.522(6) . ?
C00I H00A 0.9800 . ?
C00I H00B 0.9800 . ?
C00I H00C 0.9800 . ?
C00J C00K 1.538(6) . ?
C00J C00M 1.528(6) . ?
C00K H00D 0.9800 . ?
C00K H00F 0.9800 . ?
C00K H00G 0.9800 . ?
C00L H00R 0.9800 . ?
C00L H00S 0.9800 . ?
C00L H00T 0.9800 . ?
C00M H00H 0.9800 . ?
C00M H00I 0.9800 . ?
C00M H00J 0.9800 . ?

loop_
_geom_torsion_atom_site_label_1
_geom_torsion_atom_site_label_2
_geom_torsion_atom_site_label_3
_geom_torsion_atom_site_label_4
_geom_torsion
_geom_torsion_site_symmetry_1
_geom_torsion_site_symmetry_2
_geom_torsion_site_symmetry_3
_geom_torsion_site_symmetry_4
_geom_torsion_publ_flag
O001 C00C C00E N005 -165.1(4) . . . . ?
O001 C00C C00E C00I -40.8(5) . . . . ?
O003 C009 C00H N006 -166.4(4) . . . . ?
O003 C009 C00H C00L -41.3(5) . . . . ?
O004 C00D C00J N007 -165.6(4) . . . . ?
O004 C00D C00J C00K 75.8(5) . . . . ?
O004 C00D C00J C00M -45.5(5) . . . . ?
N005 C00D C00J N007 15.0(5) . . . . ?
N005 C00D C00J C00K -103.6(4) . . . . ?
N005 C00D C00J C00M 135.2(4) . . . . ?
N007 C00C C00E N005 17.0(5) . . . . ?
N007 C00C C00E C00I 141.2(4) . . . . ?
N008 C009 C00H N006 15.1(5) . . . . ?
N008 C009 C00H C00L 140.2(4) . . . . ?
N008 C00A C00F O002 -169.7(4) . . . . ?
N008 C00A C00F N006 12.1(5) . . . . ?
C009 N008 C00A C00B 105.2(5) . . . . ?
C009 N008 C00A C00F -14.0(6) . . . . ?
C009 N008 C00A C00G -133.5(4) . . . . ?
C00A N008 C009 O003 -178.4(4) . . . . ?
C00A N008 C009 C00H 0.1(6) . . . . ?
C00B C00A C00F O002 70.9(5) . . . . ?
C00B C00A C00F N006 -107.3(4) . . . . ?
C00C N007 C00J C00D -17.9(6) . . . . ?
C00C N007 C00J C00K 100.0(5) . . . . ?
C00C N007 C00J C00M -138.9(4) . . . . ?
C00D N005 C00E C00C -20.1(6) . . . . ?
C00D N005 C00E C00I -145.2(4) . . . . ?
C00E N005 C00D O004 -175.8(4) . . . . ?
C00E N005 C00D C00J 3.6(6) . . . . ?
C00F N006 C00H C009 -17.2(6) . . . . ?
C00F N006 C00H C00L -143.6(4) . . . . ?
C00G C00A C00F O002 -50.9(5) . . . . ?
C00G C00A C00F N006 130.9(4) . . . . ?
C00H N006 C00F O002 -175.0(4) . . . . ?
C00H N006 C00F C00A 3.1(6) . . . . ?
C00J N007 C00C O001 -176.4(4) . . . . ?
C00J N007 C00C C00E 1.5(6) . . . . ?
